data_1523635
loop_
_publ_author_name
'Frank, K.'
'Schubert, K.'

_publ_section_title
;
 Kristallstrukturen von Mg2 Ga und Mg2 Tl
;
_journal_name_full 'Journal of the Less-Common Metals'
_journal_page_first 215
_journal_page_last 221
_journal_volume 20
_journal_year 1970
_chemical_formula_sum 'Ga Mg2'
_space_group_IT_number 190
_symmetry_space_group_name_Hall 'P -6c -2c'
_symmetry_space_group_name_H-M 'P -6 2 c'
_cell_angle_alpha 90
_cell_angle_beta 90
_cell_angle_gamma 120
_cell_formula_units_Z 6
_cell_length_a 7.794
_cell_length_b 7.794
_cell_length_c 6.893
_cell_volume 362.627
_citation_journal_id_ASTM JCOMAH
_cod_data_source_file Frank_JCOMAH_1970_206.cif
_cod_data_source_block Ga1Mg2
_cod_original_cell_volume 362.6267
_cod_original_formula_sum 'Ga1 Mg2'
_cod_database_code 1523635

loop_
_symmetry_equiv_pos_as_xyz
x,y,z
-x+y,-x,-z+1/2
-y,x-y,z
x,y,-z+1/2
-x+y,-x,z
-y,x-y,-z+1/2
y,x,z+1/2
x-y,-y,-z
-x,-x+y,z+1/2
y,x,-z
x-y,-y,z+1/2
-x,-x+y,-z

loop_
_atom_site_label
_atom_site_type_symbol
_atom_site_fract_x
_atom_site_fract_y
_atom_site_fract_z
_atom_site_occupancy
_atom_site_U_iso_or_equiv
Mg2 Mg 0.62 0.019 0.25 1 0.0
Ga1 Ga 0 0 0.25 1 0.0
Mg1 Mg 0.289 0 0 1 0.0
Ga2 Ga 0.3333 0.6667 0.038 1 0.0
